data_1100416
_chemical_formula_sum 'C17 H26 N2 O'
_space_group_IT_number 19
_symmetry_cell_setting orthorhombic
_symmetry_Int_Tables_number 19
_symmetry_space_group_name_Hall 'P 2ac 2ab'
_symmetry_space_group_name_H-M 'P 21 21 21'
_cell_angle_alpha 90
_cell_angle_beta 90
_cell_angle_gamma 90
_cell_formula_units_Z 4
_cell_length_a 9.109(1)
_cell_length_b 9.436(1)
_cell_length_c 19.077(1)
_cod_original_formula_sum 'C17 H26 N2 O1'
_cod_database_code 1100416

loop_
_symmetry_equiv_pos_site_id
_symmetry_equiv_pos_as_xyz
1 x,y,z
2 1/2-x,-y,1/2+z
3 1/2+x,1/2-y,-z
4 -x,1/2+y,1/2-z

loop_
_atom_site_label
_atom_site_type_symbol
_atom_site_fract_x
_atom_site_fract_y
_atom_site_fract_z
C1 C 0.0597(2) 0.0308(2) 0.55692(9)
N1 N -0.0024(2) 0.16748(14) 0.57987(7)
O1 O -0.00763(15) 0.25161(13) 0.51659(6)
C2 C 0.1112(2) 0.2108(2) 0.47204(10)
C3 C 0.1333(2) 0.0546(2) 0.48500(9)
C4 C 0.0486(2) -0.0423(2) 0.43565(9)
N2 N -0.0137(2) -0.15294(14) 0.48020(7)
C5 C -0.0611(2) -0.0785(2) 0.54381(9)
C6 C 0.0778(2) 0.2426(2) 0.63671(10)
C7 C 0.0466(3) 0.1575(3) 0.70235(10)
C8 C 0.2437(2) 0.2563(3) 0.62657(13)
C9 C 0.0084(4) 0.3895(3) 0.6426(2)
C10 C -0.1341(2) -0.2279(2) 0.44621(11)
C11 C -0.0854(2) -0.3152(2) 0.38405(10)
C12 C -0.1515(3) -0.3007(3) 0.31959(12)
C13 C -0.1077(4) -0.3810(3) 0.26329(13)
C14 C 0.0018(4) -0.4773(3) 0.27080(13)
C15 C 0.0688(3) -0.4945(2) 0.33435(13)
C16 C 0.0246(3) -0.4142(2) 0.39078(11)
C17 C -0.0855(3) -0.1783(2) 0.60465(12)
H1 H 0.1310(2) -0.0047(2) 0.59118(9)
H2 H 0.1993(2) 0.2634(2) 0.48368(10)
H3 H 0.0869(2) 0.2281(2) 0.42327(10)
H4 H 0.2378(2) 0.0300(2) 0.48627(9)
H5 H -0.0286(2) 0.0098(2) 0.41186(9)
H6 H 0.1136(2) -0.0830(2) 0.40076(9)
H7 H -0.1531(2) -0.0285(2) 0.53389(9)
H8 H 0.0824(3) 0.2080(3) 0.74255(10)
H9 H 0.0949(3) 0.0673(3) 0.69926(10)
H10 H -0.0573(3) 0.1432(3) 0.70686(10)
H11 H 0.2859(2) 0.3026(3) 0.66660(13)
H12 H 0.2633(2) 0.3112(3) 0.58525(13)
H13 H 0.2861(2) 0.1637(3) 0.62149(13)
H14 H 0.0468(4) 0.4371(3) 0.6831(2)
H15 H -0.0961(4) 0.3801(3) 0.6470(2)
H16 H 0.0310(4) 0.4435(3) 0.6013(2)
H17 H -0.2067(2) -0.1595(2) 0.43079(11)
H18 H -0.1807(2) -0.2898(2) 0.48016(11)
H19 H -0.2271(3) -0.2355(3) 0.31403(12)
H20 H -0.1532(4) -0.3695(3) 0.22002(13)
H21 H 0.0314(4) -0.5316(3) 0.23265(13)
H22 H 0.1441(3) -0.5603(2) 0.33945(13)
H23 H 0.0698(3) -0.4270(2) 0.43404(11)
H24 H -0.1634(3) -0.2430(2) 0.59340(12)
H25 H -0.1116(3) -0.1248(2) 0.64559(12)
H26 H 0.0029(3) -0.2306(2) 0.61360(12)

loop_
_atom_type_symbol
_atom_type_radius_bond
C 0.68
H 0.23
N 0.68
O 0.68
